data_7123767
loop_
_publ_author_name
'Yang, Hong'
'Cui, Lili'
'Wang, Chenchen'
'Zhang, Hongwei'
'Ma, Yunsheng'
'Deng, Guang'
'Zhou, Zhiguo'
'Lin, Jiaomin'
'Yang, Shiping'

_publ_section_title
;
 Facile one-step dialysis strategy for fabrication of hollow complex
 nanoparticles
;
_journal_name_full 'Chemical Communications'
_journal_paper_doi 10.1039/C9CC04618F
_journal_year 2019
_chemical_formula_moiety '2(C42 H27.50 Ir N4 O4), 2(C H2 Cl2), Cl'
_chemical_formula_sum 'C86 H59 Cl5 Ir2 N8 O8'
_chemical_formula_weight 1894.06
_space_group_crystal_system monoclinic
_space_group_IT_number 15
_space_group_name_Hall '-C 2yc'
_space_group_name_H-M_alt 'C 1 2/c 1'
_symmetry_space_group_name_Hall '-C 2yc'
_symmetry_space_group_name_H-M 'C 1 2/c 1'
_atom_sites_solution_hydrogens mixed
_audit_creation_method SHELXL-2018/3
_audit_update_record
;
2018-11-30 deposited with the CCDC.    2019-07-04 downloaded from the CCDC.
;
_cell_angle_alpha 90
_cell_angle_beta 119.014(4)
_cell_angle_gamma 90
_cell_formula_units_Z 4
_cell_length_a 31.338(3)
_cell_length_b 12.3942(11)
_cell_length_c 21.563(2)
_cell_measurement_reflns_used 5876
_cell_measurement_temperature 293(2)
_cell_measurement_theta_max 20.54
_cell_measurement_theta_min 2.32
_cell_volume 7324.2(12)
_computing_cell_refinement 'Bruker SMART'
_computing_data_collection 'Bruker SMART'
_computing_data_reduction 'Bruker SHELXTL'
_computing_structure_refinement 'SHELXL-2018/3 (Sheldrick, 2018)'
_computing_structure_solution 'Bruker SHELXTL'
_diffrn_ambient_temperature 293(2)
_diffrn_measured_fraction_theta_full 0.999
_diffrn_measured_fraction_theta_max 0.999
_diffrn_measurement_device_type 'CCD area detector'
_diffrn_measurement_method 'phi and omega scans'
_diffrn_radiation_type MoK\a
_diffrn_radiation_wavelength 0.71073
_diffrn_reflns_av_R_equivalents 0.0621
_diffrn_reflns_av_unetI/netI 0.0682
_diffrn_reflns_Laue_measured_fraction_full 0.999
_diffrn_reflns_Laue_measured_fraction_max 0.999
_diffrn_reflns_limit_h_max 35
_diffrn_reflns_limit_h_min -38
_diffrn_reflns_limit_k_max 15
_diffrn_reflns_limit_k_min -15
_diffrn_reflns_limit_l_max 23
_diffrn_reflns_limit_l_min -26
_diffrn_reflns_number 21536
_diffrn_reflns_point_group_measured_fraction_full 0.999
_diffrn_reflns_point_group_measured_fraction_max 0.999
_diffrn_reflns_theta_full 25.242
_diffrn_reflns_theta_max 25.997
_diffrn_reflns_theta_min 1.803
_exptl_absorpt_coefficient_mu 3.879
_exptl_absorpt_correction_T_max 0.665
_exptl_absorpt_correction_T_min 0.498
_exptl_absorpt_correction_type multi-scan
_exptl_absorpt_process_details sadabs
_exptl_crystal_colour orange
_exptl_crystal_density_diffrn 1.718
_exptl_crystal_description block
_exptl_crystal_F_000 3736
_exptl_crystal_size_max 0.180
_exptl_crystal_size_mid 0.150
_exptl_crystal_size_min 0.100
_refine_diff_density_max 1.949
_refine_diff_density_min -0.856
_refine_diff_density_rms 0.144
_refine_ls_extinction_method none
_refine_ls_goodness_of_fit_ref 1.003
_refine_ls_hydrogen_treatment mixed
_refine_ls_matrix_type full
_refine_ls_number_parameters 500
_refine_ls_number_reflns 7201
_refine_ls_number_restraints 2
_refine_ls_restrained_S_all 1.003
_refine_ls_R_factor_all 0.0659
_refine_ls_R_factor_gt 0.0433
_refine_ls_shift/su_max 0.004
_refine_ls_shift/su_mean 0.000
_refine_ls_structure_factor_coef Fsqd
_refine_ls_weighting_details 'w=1/[\s^2^(Fo^2^)+(0.0498P)^2^] where P=(Fo^2^+2Fc^2^)/3'
_refine_ls_weighting_scheme calc
_refine_ls_wR_factor_gt 0.0934
_refine_ls_wR_factor_ref 0.1031
_reflns_Friedel_coverage 0.000
_reflns_number_gt 5301
_reflns_number_total 7201
_reflns_threshold_expression 'I > 2\s(I)'
_cod_data_source_file c9cc04618f2.cif
_cod_data_source_block a
_cod_original_cell_volume 7324.1(13)
_cod_database_code 7123767
_shelx_shelxl_version_number 2018/3
_shelx_space_group_comment
;
The symmetry employed for this shelxl refinement is uniquely defined
by the following loop, which should always be used as a source of
symmetry information in preference to the above space-group names.
They are only intended as comments.
;
_shelx_estimated_absorpt_t_min 0.542
_shelx_estimated_absorpt_t_max 0.698

loop_
_space_group_symop_operation_xyz
'x, y, z'
'-x, y, -z+1/2'
'x+1/2, y+1/2, z'
'-x+1/2, y+1/2, -z+1/2'
'-x, -y, -z'
'x, -y, z-1/2'
'-x+1/2, -y+1/2, -z'
'x+1/2, -y+1/2, z-1/2'

loop_
_atom_site_label
_atom_site_type_symbol
_atom_site_fract_x
_atom_site_fract_y
_atom_site_fract_z
_atom_site_U_iso_or_equiv
_atom_site_adp_type
_atom_site_occupancy
_atom_site_site_symmetry_order
_atom_site_calc_flag
_atom_site_refinement_flags_posn
_atom_site_refinement_flags_adp
_atom_site_refinement_flags_occupancy
Ir1 Ir 0.13702(2) 0.32312(2) 0.09078(2) 0.03188(9) Uani 1 1 d . . .
Cl1 Cl 0.000000 0.82281(19) 0.250000 0.0559(6) Uani 1 2 d S T P
Cl2 Cl 0.2296(2) 0.4831(3) 0.9124(3) 0.211(3) Uani 1 1 d . . .
Cl3 Cl 0.2255(2) 0.6354(3) 1.00897(17) 0.208(3) Uani 1 1 d . . .
N1 N 0.12974(18) 0.1914(4) 0.0254(2) 0.0352(12) Uani 1 1 d . . .
N2 N 0.15045(19) 0.4690(4) 0.1451(2) 0.0378(12) Uani 1 1 d . . .
N3 N 0.06771(17) 0.2616(4) 0.0771(2) 0.0374(12) Uani 1 1 d . . .
N4 N 0.15282(17) 0.2602(4) 0.1943(2) 0.0310(11) Uani 1 1 d . . .
O1 O 0.08279(19) 0.0173(4) 0.2230(3) 0.0680(14) Uani 1 1 d . . .
O2 O 0.0014(2) -0.0016(5) 0.1610(4) 0.093(2) Uani 1 1 d D . .
O3 O 0.0823(2) 0.2006(4) 0.3429(3) 0.0680(15) Uani 1 1 d . . .
O4 O 0.03236(19) 0.2524(5) 0.2321(3) 0.0629(14) Uani 1 1 d D . .
C1 C 0.1136(2) 0.3997(5) -0.0018(3) 0.0428(15) Uani 1 1 d . . .
C2 C 0.1039(3) 0.5100(5) -0.0154(4) 0.0536(18) Uani 1 1 d . . .
H2 H 0.109251 0.555933 0.021745 0.064 Uiso 1 1 calc R U .
C3 C 0.0866(3) 0.5520(6) -0.0823(4) 0.064(2) Uani 1 1 d . . .
H3 H 0.080012 0.625482 -0.089948 0.077 Uiso 1 1 calc R U .
C4 C 0.0790(3) 0.4864(7) -0.1375(4) 0.062(2) Uani 1 1 d . . .
H4A H 0.067768 0.515808 -0.182439 0.075 Uiso 1 1 calc R U .
C5 C 0.0876(3) 0.3776(6) -0.1275(3) 0.0546(18) Uani 1 1 d . . .
H5 H 0.081938 0.332873 -0.165399 0.065 Uiso 1 1 calc R U .
C6 C 0.1052(2) 0.3353(5) -0.0592(3) 0.0432(16) Uani 1 1 d . . .
C7 C 0.1138(2) 0.2197(5) -0.0439(3) 0.0379(14) Uani 1 1 d . . .
C8 C 0.1061(3) 0.1418(6) -0.0948(3) 0.0486(17) Uani 1 1 d . . .
H8 H 0.095640 0.163129 -0.141346 0.058 Uiso 1 1 calc R U .
C9 C 0.1134(3) 0.0362(6) -0.0782(4) 0.0527(18) Uani 1 1 d . . .
H9 H 0.108343 -0.014798 -0.112772 0.063 Uiso 1 1 calc R U .
C10 C 0.1283(2) 0.0046(5) -0.0096(3) 0.0432(16) Uani 1 1 d . . .
C11 C 0.1372(2) 0.0831(5) 0.0422(3) 0.0403(15) Uani 1 1 d . . .
C12 C 0.1539(3) 0.0482(5) 0.1132(3) 0.0540(18) Uani 1 1 d . . .
H12 H 0.160402 0.098737 0.148644 0.065 Uiso 1 1 calc R U .
C13 C 0.1604(3) -0.0587(6) 0.1295(4) 0.071(3) Uani 1 1 d . . .
H13 H 0.171549 -0.080363 0.176122 0.086 Uiso 1 1 calc R U .
C14 C 0.1506(3) -0.1363(6) 0.0777(4) 0.068(2) Uani 1 1 d . . .
H14 H 0.154375 -0.209164 0.089629 0.081 Uiso 1 1 calc R U .
C15 C 0.1358(3) -0.1059(6) 0.0103(4) 0.063(2) Uani 1 1 d . . .
H15 H 0.130323 -0.158081 -0.023771 0.075 Uiso 1 1 calc R U .
C16 C 0.2052(2) 0.3507(5) 0.1112(3) 0.0367(14) Uani 1 1 d . . .
C17 C 0.2333(3) 0.2892(5) 0.0902(3) 0.0459(16) Uani 1 1 d . . .
H17 H 0.219720 0.229105 0.061497 0.055 Uiso 1 1 calc R U .
C18 C 0.2815(3) 0.3171(6) 0.1120(4) 0.0569(19) Uani 1 1 d . . .
H18 H 0.299582 0.274969 0.097469 0.068 Uiso 1 1 calc R U .
C19 C 0.3031(3) 0.4054(6) 0.1543(4) 0.0538(18) Uani 1 1 d . . .
H19 H 0.335338 0.422974 0.168389 0.065 Uiso 1 1 calc R U .
C20 C 0.2765(2) 0.4658(6) 0.1749(3) 0.0485(16) Uani 1 1 d . . .
H20 H 0.290681 0.525887 0.203433 0.058 Uiso 1 1 calc R U .
C21 C 0.2281(2) 0.4402(5) 0.1543(3) 0.0380(14) Uani 1 1 d . . .
C22 C 0.1970(2) 0.5026(5) 0.1734(3) 0.0422(15) Uani 1 1 d . . .
C23 C 0.2126(3) 0.5954(5) 0.2160(3) 0.0544(18) Uani 1 1 d . . .
H23 H 0.245173 0.615796 0.236383 0.065 Uiso 1 1 calc R U .
C24 C 0.1815(3) 0.6561(6) 0.2284(4) 0.066(2) Uani 1 1 d . . .
H24 H 0.192517 0.717256 0.256860 0.080 Uiso 1 1 calc R U .
C25 C 0.1331(3) 0.6251(6) 0.1976(3) 0.0532(18) Uani 1 1 d . . .
C26 C 0.1174(2) 0.5293(5) 0.1558(3) 0.0412(15) Uani 1 1 d . . .
C27 C 0.0683(3) 0.5000(6) 0.1241(4) 0.0579(19) Uani 1 1 d . . .
H27 H 0.057484 0.438360 0.096168 0.069 Uiso 1 1 calc R U .
C28 C 0.0363(3) 0.5612(7) 0.1340(4) 0.072(2) Uani 1 1 d . . .
H28 H 0.003776 0.540343 0.113335 0.086 Uiso 1 1 calc R U .
C29 C 0.0514(4) 0.6549(8) 0.1747(5) 0.082(3) Uani 1 1 d . . .
H29 H 0.028831 0.695779 0.180731 0.098 Uiso 1 1 calc R U .
C30 C 0.0980(4) 0.6869(7) 0.2052(4) 0.075(3) Uani 1 1 d . . .
H30 H 0.107356 0.750157 0.231688 0.090 Uiso 1 1 calc R U .
C31 C 0.0289(3) 0.2512(6) 0.0130(4) 0.0557(19) Uani 1 1 d . . .
H31 H 0.027322 0.291995 -0.024247 0.067 Uiso 1 1 calc R U .
C32 C -0.0084(3) 0.1832(7) 0.0003(4) 0.072(2) Uani 1 1 d . . .
H32 H -0.036126 0.181372 -0.044132 0.086 Uiso 1 1 calc R U .
C33 C -0.0048(3) 0.1172(7) 0.0536(4) 0.067(2) Uani 1 1 d . . .
H33 H -0.028984 0.066628 0.044851 0.080 Uiso 1 1 calc R U .
C34 C 0.0358(2) 0.1265(6) 0.1216(3) 0.0494(17) Uani 1 1 d . . .
C35 C 0.0699(2) 0.2064(5) 0.1327(3) 0.0379(14) Uani 1 1 d . . .
C36 C 0.1139(2) 0.2329(5) 0.2013(3) 0.0338(13) Uani 1 1 d . . .
C37 C 0.1158(2) 0.2351(5) 0.2686(3) 0.0398(14) Uani 1 1 d . . .
C38 C 0.1611(3) 0.2542(5) 0.3265(3) 0.0484(17) Uani 1 1 d . . .
H38 H 0.164288 0.253302 0.371733 0.058 Uiso 1 1 calc R U .
C39 C 0.2010(3) 0.2743(5) 0.3192(3) 0.0471(16) Uani 1 1 d . . .
H39 H 0.231446 0.283915 0.358805 0.056 Uiso 1 1 calc R U .
C40 C 0.1954(2) 0.2800(5) 0.2530(3) 0.0396(14) Uani 1 1 d . . .
H40 H 0.222278 0.298527 0.247949 0.048 Uiso 1 1 calc R U .
C41 C 0.0433(3) 0.0418(6) 0.1752(4) 0.0561(18) Uani 1 1 d . . .
C42 C 0.0738(3) 0.2260(5) 0.2836(4) 0.0466(16) Uani 1 1 d . . .
C43 C 0.2130(5) 0.5132(9) 0.9729(7) 0.126(4) Uani 1 1 d . . .
H43A H 0.178003 0.502627 0.951319 0.151 Uiso 1 1 calc R U .
H43B H 0.228208 0.461055 1.011061 0.151 Uiso 1 1 calc R U .
H2A H 0.005(4) -0.048(7) 0.191(4) 0.15(5) Uiso 1 1 d D . .
H4B H 0.022(5) 0.294(8) 0.198(4) 0.04(4) Uiso 0.5 1 d D . P

loop_
_atom_site_aniso_label
_atom_site_aniso_U_11
_atom_site_aniso_U_22
_atom_site_aniso_U_33
_atom_site_aniso_U_23
_atom_site_aniso_U_13
_atom_site_aniso_U_12
Ir1 0.03128(14) 0.03673(14) 0.02743(14) 0.00143(10) 0.01410(10) -0.00173(11)
Cl1 0.0678(17) 0.0474(13) 0.0558(15) 0.000 0.0326(13) 0.000
Cl2 0.300(6) 0.116(3) 0.356(7) 0.086(4) 0.268(6) 0.078(3)
Cl3 0.302(6) 0.124(3) 0.079(2) 0.0097(19) -0.003(3) -0.097(3)
N1 0.036(3) 0.039(3) 0.032(3) -0.001(2) 0.018(2) -0.002(2)
N2 0.049(3) 0.033(3) 0.035(3) 0.003(2) 0.023(2) 0.001(2)
N3 0.027(3) 0.048(3) 0.036(3) 0.003(2) 0.014(2) -0.005(2)
N4 0.031(3) 0.037(3) 0.029(3) 0.000(2) 0.017(2) -0.004(2)
O1 0.051(3) 0.056(3) 0.086(4) 0.018(3) 0.025(3) -0.002(3)
O2 0.062(4) 0.092(5) 0.108(5) 0.043(4) 0.027(3) -0.023(3)
O3 0.086(4) 0.085(4) 0.053(3) 0.015(3) 0.050(3) 0.004(3)
O4 0.056(4) 0.088(4) 0.055(4) 0.015(3) 0.035(3) 0.007(3)
C1 0.049(4) 0.049(4) 0.031(3) -0.001(3) 0.020(3) -0.003(3)
C2 0.070(5) 0.046(4) 0.040(4) 0.007(3) 0.023(4) 0.002(4)
C3 0.079(6) 0.054(5) 0.051(5) 0.014(4) 0.025(4) 0.000(4)
C4 0.066(5) 0.077(6) 0.038(4) 0.015(4) 0.021(4) -0.004(4)
C5 0.063(5) 0.065(5) 0.032(4) 0.002(3) 0.020(3) -0.005(4)
C6 0.043(4) 0.054(4) 0.033(4) 0.007(3) 0.019(3) -0.003(3)
C7 0.030(3) 0.049(4) 0.034(4) 0.001(3) 0.015(3) -0.003(3)
C8 0.050(4) 0.061(4) 0.030(4) -0.010(3) 0.016(3) -0.004(3)
C9 0.051(4) 0.061(5) 0.046(4) -0.020(4) 0.023(3) -0.011(4)
C10 0.041(4) 0.046(4) 0.039(4) -0.008(3) 0.017(3) -0.003(3)
C11 0.038(4) 0.046(4) 0.034(4) -0.003(3) 0.015(3) -0.001(3)
C12 0.077(5) 0.042(4) 0.041(4) -0.001(3) 0.027(4) 0.005(4)
C13 0.121(8) 0.045(4) 0.048(5) 0.011(4) 0.040(5) 0.018(4)
C14 0.097(7) 0.041(4) 0.065(6) 0.003(4) 0.039(5) 0.003(4)
C15 0.081(6) 0.049(4) 0.063(5) -0.006(4) 0.039(4) 0.003(4)
C16 0.038(4) 0.044(4) 0.030(3) 0.005(3) 0.018(3) 0.000(3)
C17 0.048(4) 0.047(4) 0.044(4) -0.002(3) 0.024(3) 0.000(3)
C18 0.049(4) 0.072(5) 0.065(5) 0.008(4) 0.039(4) 0.006(4)
C19 0.038(4) 0.072(5) 0.055(4) 0.012(4) 0.026(3) -0.002(4)
C20 0.045(4) 0.051(4) 0.047(4) 0.001(3) 0.021(3) -0.013(3)
C21 0.037(4) 0.039(3) 0.040(4) 0.000(3) 0.021(3) -0.007(3)
C22 0.049(4) 0.038(4) 0.038(4) 0.005(3) 0.020(3) -0.004(3)
C23 0.064(5) 0.047(4) 0.052(4) -0.014(3) 0.027(4) -0.018(4)
C24 0.089(7) 0.055(5) 0.054(5) -0.021(4) 0.034(5) -0.008(4)
C25 0.078(6) 0.049(4) 0.039(4) 0.007(3) 0.033(4) 0.015(4)
C26 0.049(4) 0.043(3) 0.035(4) 0.005(3) 0.023(3) 0.004(3)
C27 0.049(5) 0.065(5) 0.062(5) 0.003(4) 0.028(4) 0.011(4)
C28 0.051(5) 0.101(7) 0.074(6) 0.003(5) 0.038(4) 0.019(5)
C29 0.100(8) 0.098(7) 0.059(6) 0.002(5) 0.048(6) 0.043(6)
C30 0.082(7) 0.086(6) 0.052(5) -0.013(4) 0.029(5) 0.018(5)
C31 0.042(4) 0.077(5) 0.042(4) 0.011(4) 0.016(3) -0.005(4)
C32 0.042(4) 0.102(7) 0.047(5) 0.006(4) 0.003(3) -0.029(4)
C33 0.044(5) 0.087(6) 0.061(5) -0.003(4) 0.019(4) -0.027(4)
C34 0.035(4) 0.062(4) 0.047(4) 0.001(3) 0.017(3) -0.011(3)
C35 0.028(3) 0.045(4) 0.041(4) 0.002(3) 0.017(3) -0.002(3)
C36 0.040(4) 0.033(3) 0.031(3) 0.001(3) 0.019(3) -0.003(3)
C37 0.044(4) 0.043(4) 0.041(4) 0.001(3) 0.028(3) 0.001(3)
C38 0.061(5) 0.050(4) 0.036(4) -0.005(3) 0.025(3) -0.006(3)
C39 0.051(4) 0.057(4) 0.031(4) -0.001(3) 0.019(3) -0.007(3)
C40 0.040(4) 0.041(3) 0.034(4) -0.001(3) 0.016(3) -0.005(3)
C41 0.047(5) 0.052(4) 0.075(5) -0.001(4) 0.034(4) -0.014(4)
C42 0.053(5) 0.045(4) 0.051(5) -0.002(3) 0.033(4) 0.001(3)
C43 0.150(12) 0.111(9) 0.156(11) 0.020(8) 0.104(10) -0.020(8)

loop_
_atom_type_symbol
_atom_type_description
_atom_type_scat_dispersion_real
_atom_type_scat_dispersion_imag
_atom_type_scat_source
C C 0.0033 0.0016 'International Tables Vol C Tables 4.2.6.8 and 6.1.1.4'
H H 0.0000 0.0000 'International Tables Vol C Tables 4.2.6.8 and 6.1.1.4'
N N 0.0061 0.0033 'International Tables Vol C Tables 4.2.6.8 and 6.1.1.4'
O O 0.0106 0.0060 'International Tables Vol C Tables 4.2.6.8 and 6.1.1.4'
Cl Cl 0.1484 0.1585 'International Tables Vol C Tables 4.2.6.8 and 6.1.1.4'
Ir Ir -1.4442 7.9887 'International Tables Vol C Tables 4.2.6.8 and 6.1.1.4'

loop_
_geom_angle_atom_site_label_1
_geom_angle_atom_site_label_2
_geom_angle_atom_site_label_3
_geom_angle
C16 Ir1 C1 88.5(2)
C16 Ir1 N2 79.9(2)
C1 Ir1 N2 91.5(2)
C16 Ir1 N1 92.1(2)
C1 Ir1 N1 80.3(2)
N2 Ir1 N1 168.73(18)
C16 Ir1 N3 168.8(2)
C1 Ir1 N3 99.8(2)
N2 Ir1 N3 107.17(19)
N1 Ir1 N3 81.98(18)
C16 Ir1 N4 98.6(2)
C1 Ir1 N4 168.9(2)
N2 Ir1 N4 81.44(17)
N1 Ir1 N4 107.82(17)
N3 Ir1 N4 74.37(17)
C7 N1 C11 117.4(5)
C7 N1 Ir1 113.4(4)
C11 N1 Ir1 129.2(4)
C22 N2 C26 119.4(5)
C22 N2 Ir1 113.8(4)
C26 N2 Ir1 126.8(4)
C31 N3 C35 119.9(5)
C31 N3 Ir1 121.5(4)
C35 N3 Ir1 115.9(4)
C36 N4 C40 118.8(5)
C36 N4 Ir1 115.9(4)
C40 N4 Ir1 121.8(4)
C41 O2 H2A 111(8)
C42 O4 H4B 136(10)
C6 C1 C2 116.5(6)
C6 C1 Ir1 115.9(5)
C2 C1 Ir1 127.6(5)
C3 C2 C1 121.8(7)
C3 C2 H2 119.1
C1 C2 H2 119.1
C4 C3 C2 120.2(7)
C4 C3 H3 119.9
C2 C3 H3 119.9
C3 C4 C5 120.8(7)
C3 C4 H4A 119.6
C5 C4 H4A 119.6
C4 C5 C6 118.7(6)
C4 C5 H5 120.7
C6 C5 H5 120.7
C1 C6 C5 122.1(6)
C1 C6 C7 115.3(5)
C5 C6 C7 122.6(6)
N1 C7 C8 120.9(6)
N1 C7 C6 115.2(5)
C8 C7 C6 123.9(6)
C9 C8 C7 121.5(6)
C9 C8 H8 119.3
C7 C8 H8 119.3
C8 C9 C10 119.2(6)
C8 C9 H9 120.4
C10 C9 H9 120.4
C9 C10 C11 119.5(6)
C9 C10 C15 121.3(6)
C11 C10 C15 119.2(6)
N1 C11 C10 121.4(5)
N1 C11 C12 120.3(5)
C10 C11 C12 118.3(6)
C13 C12 C11 120.2(6)
C13 C12 H12 119.9
C11 C12 H12 119.9
C12 C13 C14 121.4(7)
C12 C13 H13 119.3
C14 C13 H13 119.3
C15 C14 C13 119.9(7)
C15 C14 H14 120.0
C13 C14 H14 120.0
C14 C15 C10 121.0(7)
C14 C15 H15 119.5
C10 C15 H15 119.5
C17 C16 C21 116.5(6)
C17 C16 Ir1 127.8(5)
C21 C16 Ir1 115.6(4)
C18 C17 C16 120.5(6)
C18 C17 H17 119.7
C16 C17 H17 119.7
C19 C18 C17 121.8(7)
C19 C18 H18 119.1
C17 C18 H18 119.1
C20 C19 C18 118.6(7)
C20 C19 H19 120.7
C18 C19 H19 120.7
C19 C20 C21 121.2(7)
C19 C20 H20 119.4
C21 C20 H20 119.4
C20 C21 C16 121.4(6)
C20 C21 C22 124.3(6)
C16 C21 C22 114.2(5)
N2 C22 C23 120.6(6)
N2 C22 C21 115.8(5)
C23 C22 C21 123.6(6)
C24 C23 C22 121.9(7)
C24 C23 H23 119.1
C22 C23 H23 119.1
C23 C24 C25 118.4(7)
C23 C24 H24 120.8
C25 C24 H24 120.8
C24 C25 C30 121.9(7)
C24 C25 C26 119.8(7)
C30 C25 C26 118.3(8)
N2 C26 C27 121.0(6)
N2 C26 C25 119.8(6)
C27 C26 C25 119.1(6)
C28 C27 C26 120.2(7)
C28 C27 H27 119.9
C26 C27 H27 119.9
C27 C28 C29 121.0(8)
C27 C28 H28 119.5
C29 C28 H28 119.5
C30 C29 C28 120.9(8)
C30 C29 H29 119.5
C28 C29 H29 119.5
C29 C30 C25 120.5(8)
C29 C30 H30 119.8
C25 C30 H30 119.8
N3 C31 C32 122.2(7)
N3 C31 H31 118.9
C32 C31 H31 118.9
C31 C32 C33 119.2(7)
C31 C32 H32 120.4
C33 C32 H32 120.4
C32 C33 C34 119.5(7)
C32 C33 H33 120.3
C34 C33 H33 120.3
C35 C34 C33 118.1(6)
C35 C34 C41 123.2(6)
C33 C34 C41 118.3(6)
N3 C35 C34 120.1(6)
N3 C35 C36 113.2(5)
C34 C35 C36 126.4(6)
N4 C36 C37 121.2(5)
N4 C36 C35 113.5(5)
C37 C36 C35 125.3(5)
C38 C37 C36 116.3(6)
C38 C37 C42 116.0(6)
C36 C37 C42 127.6(6)
C39 C38 C37 121.7(6)
C39 C38 H38 119.2
C37 C38 H38 119.2
C40 C39 C38 118.5(6)
C40 C39 H39 120.7
C38 C39 H39 120.7
N4 C40 C39 123.1(6)
N4 C40 H40 118.5
C39 C40 H40 118.5
O1 C41 O2 126.5(7)
O1 C41 C34 123.4(6)
O2 C41 C34 110.1(7)
O3 C42 O4 126.5(7)
O3 C42 C37 118.5(6)
O4 C42 C37 114.8(6)
Cl3 C43 Cl2 118.6(6)
Cl3 C43 H43A 107.7
Cl2 C43 H43A 107.7
Cl3 C43 H43B 107.7
Cl2 C43 H43B 107.7
H43A C43 H43B 107.1

loop_
_geom_bond_atom_site_label_1
_geom_bond_atom_site_label_2
_geom_bond_distance
Ir1 C16 1.992(6)
Ir1 C1 2.000(6)
Ir1 N2 2.083(5)
Ir1 N1 2.095(5)
Ir1 N3 2.183(5)
Ir1 N4 2.184(4)
Cl2 C43 1.664(11)
Cl3 C43 1.661(12)
N1 C7 1.371(7)
N1 C11 1.381(7)
N2 C22 1.344(8)
N2 C26 1.384(7)
N3 C31 1.332(8)
N3 C35 1.354(7)
N4 C36 1.341(7)
N4 C40 1.343(7)
O1 C41 1.204(8)
O2 C41 1.309(8)
O2 H2A 0.83(2)
O3 C42 1.212(8)
O4 C42 1.276(8)
O4 H4B 0.82(2)
C1 C6 1.386(8)
C1 C2 1.401(9)
C2 C3 1.373(9)
C2 H2 0.9300
C3 C4 1.364(10)
C3 H3 0.9300
C4 C5 1.372(10)
C4 H4A 0.9300
C5 C6 1.402(8)
C5 H5 0.9300
C6 C7 1.466(8)
C7 C8 1.393(9)
C8 C9 1.347(10)
C8 H8 0.9300
C9 C10 1.375(9)
C9 H9 0.9300
C10 C11 1.404(8)
C10 C15 1.420(9)
C11 C12 1.424(8)
C12 C13 1.361(9)
C12 H12 0.9300
C13 C14 1.390(10)
C13 H13 0.9300
C14 C15 1.348(9)
C14 H14 0.9300
C15 H15 0.9300
C16 C17 1.395(9)
C16 C21 1.401(8)
C17 C18 1.389(9)
C17 H17 0.9300
C18 C19 1.374(10)
C18 H18 0.9300
C19 C20 1.345(9)
C19 H19 0.9300
C20 C21 1.393(8)
C20 H20 0.9300
C21 C22 1.455(8)
C22 C23 1.404(8)
C23 C24 1.354(10)
C23 H23 0.9300
C24 C25 1.383(11)
C24 H24 0.9300
C25 C30 1.415(11)
C25 C26 1.426(9)
C26 C27 1.396(9)
C27 C28 1.352(9)
C27 H27 0.9300
C28 C29 1.393(12)
C28 H28 0.9300
C29 C30 1.337(13)
C29 H29 0.9300
C30 H30 0.9300
C31 C32 1.358(10)
C31 H31 0.9300
C32 C33 1.370(10)
C32 H32 0.9300
C33 C34 1.403(9)
C33 H33 0.9300
C34 C35 1.391(9)
C34 C41 1.494(10)
C35 C36 1.489(8)
C36 C37 1.423(8)
C37 C38 1.382(9)
C37 C42 1.508(9)
C38 C39 1.356(9)
C38 H38 0.9300
C39 C40 1.353(8)
C39 H39 0.9300
C40 H40 0.9300
C43 H43A 0.9700
C43 H43B 0.9700

loop_
_geom_hbond_atom_site_label_D
_geom_hbond_atom_site_label_H
_geom_hbond_atom_site_label_A
_geom_hbond_distance_DH
_geom_hbond_distance_HA
_geom_hbond_distance_DA
_geom_hbond_angle_DHA
_geom_hbond_site_symmetry_A
_geom_hbond_publ_flag
O2 H2A Cl1 0.83(2) 2.10(3) 2.916(6) 167(11) 1_545 yes
C27 H27 N3 0.93 2.28 3.121(9) 150.2 . yes
C12 H12 N4 0.93 2.29 3.165(8) 155.9 . yes
C8 H8 Cl1 0.93 2.77 3.413(7) 126.8 5_565 yes
O2 H2A Cl1 0.83(2) 2.10(3) 2.916(6) 167(11) 1_545 yes
C27 H27 N3 0.93 2.28 3.121(9) 150.2 . yes
C12 H12 N4 0.93 2.29 3.165(8) 155.9 . yes
C8 H8 Cl1 0.93 2.77 3.413(7) 126.8 5_565 yes
C8 H8 Cl1 0.93 2.77 3.413(7) 126.8 5_565 yes
C12 H12 N4 0.93 2.29 3.165(8) 155.9 . yes
C27 H27 N3 0.93 2.28 3.121(9) 150.2 . yes
O2 H2A Cl1 0.83(2) 2.10(3) 2.916(6) 167(11) 1_545 yes
C8 H8 Cl1 0.93 2.77 3.413(7) 126.8 5_565 yes
C12 H12 N4 0.93 2.29 3.165(8) 155.9 . yes
C27 H27 N3 0.93 2.28 3.121(9) 150.2 . yes
O2 H2A Cl1 0.83(2) 2.10(3) 2.916(6) 167(11) 1_545 yes
C8 H8 Cl1 0.93 2.77 3.413(7) 126.8 5_565 yes
C12 H12 N4 0.93 2.29 3.165(8) 155.9 . yes
C27 H27 N3 0.93 2.28 3.121(9) 150.2 . yes
O2 H2A Cl1 0.83(2) 2.10(3) 2.916(6) 167(11) 1_545 yes
C8 H8 Cl1 0.93 2.77 3.413(7) 126.8 5_565 yes
C12 H12 N4 0.93 2.29 3.165(8) 155.9 . yes
C27 H27 N3 0.93 2.28 3.121(9) 150.2 . yes
O2 H2A Cl1 0.83(2) 2.10(3) 2.916(6) 167(11) 1_545 yes

loop_
_geom_torsion_atom_site_label_1
_geom_torsion_atom_site_label_2
_geom_torsion_atom_site_label_3
_geom_torsion_atom_site_label_4
_geom_torsion
C6 C1 C2 C3 0.5(11)
Ir1 C1 C2 C3 -178.2(6)
C1 C2 C3 C4 -0.8(12)
C2 C3 C4 C5 1.1(12)
C3 C4 C5 C6 -1.0(11)
C2 C1 C6 C5 -0.5(10)
Ir1 C1 C6 C5 178.4(5)
C2 C1 C6 C7 -177.6(6)
Ir1 C1 C6 C7 1.3(8)
C4 C5 C6 C1 0.7(11)
C4 C5 C6 C7 177.6(7)
C11 N1 C7 C8 -0.7(8)
Ir1 N1 C7 C8 -178.8(5)
C11 N1 C7 C6 178.4(5)
Ir1 N1 C7 C6 0.4(6)
C1 C6 C7 N1 -1.1(8)
C5 C6 C7 N1 -178.2(6)
C1 C6 C7 C8 178.0(6)
C5 C6 C7 C8 0.9(10)
N1 C7 C8 C9 0.8(10)
C6 C7 C8 C9 -178.3(7)
C7 C8 C9 C10 0.7(11)
C8 C9 C10 C11 -2.1(10)
C8 C9 C10 C15 179.1(7)
C7 N1 C11 C10 -0.7(8)
Ir1 N1 C11 C10 176.9(4)
C7 N1 C11 C12 179.8(6)
Ir1 N1 C11 C12 -2.6(9)
C9 C10 C11 N1 2.1(9)
C15 C10 C11 N1 -179.0(6)
C9 C10 C11 C12 -178.3(6)
C15 C10 C11 C12 0.6(10)
N1 C11 C12 C13 178.8(7)
C10 C11 C12 C13 -0.7(11)
C11 C12 C13 C14 -0.5(13)
C12 C13 C14 C15 1.9(14)
C13 C14 C15 C10 -2.1(13)
C9 C10 C15 C14 179.7(7)
C11 C10 C15 C14 0.8(11)
C21 C16 C17 C18 0.1(9)
Ir1 C16 C17 C18 -176.9(5)
C16 C17 C18 C19 -0.1(10)
C17 C18 C19 C20 0.0(11)
C18 C19 C20 C21 0.2(10)
C19 C20 C21 C16 -0.2(10)
C19 C20 C21 C22 -178.9(6)
C17 C16 C21 C20 0.0(9)
Ir1 C16 C21 C20 177.4(5)
C17 C16 C21 C22 178.9(5)
Ir1 C16 C21 C22 -3.7(7)
C26 N2 C22 C23 2.7(8)
Ir1 N2 C22 C23 -175.3(5)
C26 N2 C22 C21 -174.5(5)
Ir1 N2 C22 C21 7.4(6)
C20 C21 C22 N2 176.2(6)
C16 C21 C22 N2 -2.6(8)
C20 C21 C22 C23 -1.0(10)
C16 C21 C22 C23 -179.8(6)
N2 C22 C23 C24 -2.2(10)
C21 C22 C23 C24 174.9(6)
C22 C23 C24 C25 -0.2(11)
C23 C24 C25 C30 -177.1(7)
C23 C24 C25 C26 1.9(11)
C22 N2 C26 C27 176.6(6)
Ir1 N2 C26 C27 -5.7(8)
C22 N2 C26 C25 -1.0(8)
Ir1 N2 C26 C25 176.7(4)
C24 C25 C26 N2 -1.3(9)
C30 C25 C26 N2 177.7(6)
C24 C25 C26 C27 -179.0(6)
C30 C25 C26 C27 0.1(9)
N2 C26 C27 C28 -178.6(6)
C25 C26 C27 C28 -1.0(10)
C26 C27 C28 C29 1.1(12)
C27 C28 C29 C30 -0.1(13)
C28 C29 C30 C25 -0.9(13)
C24 C25 C30 C29 179.9(8)
C26 C25 C30 C29 0.9(11)
C35 N3 C31 C32 -2.6(11)
Ir1 N3 C31 C32 158.0(6)
N3 C31 C32 C33 -4.7(13)
C31 C32 C33 C34 4.4(13)
C32 C33 C34 C35 2.7(12)
C32 C33 C34 C41 -169.6(7)
C31 N3 C35 C34 10.0(10)
Ir1 N3 C35 C34 -151.6(5)
C31 N3 C35 C36 -175.9(6)
Ir1 N3 C35 C36 22.4(6)
C33 C34 C35 N3 -9.9(10)
C41 C34 C35 N3 162.0(6)
C33 C34 C35 C36 176.9(7)
C41 C34 C35 C36 -11.2(11)
C40 N4 C36 C37 6.3(8)
Ir1 N4 C36 C37 -153.1(4)
C40 N4 C36 C35 -176.4(5)
Ir1 N4 C36 C35 24.3(6)
N3 C35 C36 N4 -30.8(7)
C34 C35 C36 N4 142.8(7)
N3 C35 C36 C37 146.4(6)
C34 C35 C36 C37 -40.0(10)
N4 C36 C37 C38 -7.4(9)
C35 C36 C37 C38 175.6(6)
N4 C36 C37 C42 168.4(6)
C35 C36 C37 C42 -8.6(10)
C36 C37 C38 C39 2.7(10)
C42 C37 C38 C39 -173.6(6)
C37 C38 C39 C40 2.8(10)
C36 N4 C40 C39 -0.3(9)
Ir1 N4 C40 C39 157.7(5)
C38 C39 C40 N4 -4.2(10)
C35 C34 C41 O1 -20.4(12)
C33 C34 C41 O1 151.6(8)
C35 C34 C41 O2 161.3(7)
C33 C34 C41 O2 -26.7(10)
C38 C37 C42 O3 -23.6(9)
C36 C37 C42 O3 160.5(6)
C38 C37 C42 O4 152.5(6)
C36 C37 C42 O4 -23.3(10)
